data_1568648
loop_
_publ_author_name
'Lapointe, S&#xe9;bastien'
'Duari, Prakash'
'Gessner, Viktoria H.'

_publ_section_title
;
 Probing the donor strength of yldiide ligands: synthesis, structure and
 reactivity of rhodium complexes with a PC<sub>ylide</sub>N pincer ligand.
;
_journal_issue 14
_journal_name_full 'Chemical science'
_journal_page_first 3816
_journal_page_last 3825
_journal_paper_doi 10.1039/d2sc06759e
_journal_volume 14
_journal_year 2023
_chemical_formula_sum 'C54 H61 I N2 O P3 Rh'
_chemical_formula_weight 1076.76
_space_group_crystal_system monoclinic
_space_group_IT_number 14
_space_group_name_Hall '-P 2ybc'
_space_group_name_H-M_alt 'P 1 21/c 1'
_atom_sites_solution_hydrogens geom
_audit_creation_method SHELXL-2018/3
_audit_update_record
;
2022-11-19 deposited with the CCDC.	2023-03-13 downloaded from the CCDC.
;
_cell_angle_alpha 90
_cell_angle_beta 110.858(2)
_cell_angle_gamma 90
_cell_formula_units_Z 8
_cell_length_a 11.42870(10)
_cell_length_b 25.4664(3)
_cell_length_c 39.3056(7)
_cell_measurement_reflns_used 52579
_cell_measurement_temperature 100(2)
_cell_measurement_theta_max 76.5590
_cell_measurement_theta_min 2.9540
_cell_volume 10690.1(3)
_computing_cell_refinement 'CrysAlisPro 1.171.40.20a (Rigaku OD, 2018)'
_computing_data_collection 'CrysAlisPro 1.171.40.20a (Rigaku OD, 2018)'
_computing_data_reduction 'CrysAlisPro 1.171.40.20a (Rigaku OD, 2018)'
_computing_molecular_graphics 'SHELXLE-2019 (Sheldrick, 2019)'
_computing_structure_refinement 'SHELXL-2018/3 (Sheldrick, 2018)'
_computing_structure_solution 'SHELXT-2018/2 (Sheldrick, 2018)'
_diffrn_ambient_temperature 100(2)
_diffrn_detector 'CCD plate'
_diffrn_detector_type HyPix
_diffrn_measured_fraction_theta_full 0.999
_diffrn_measured_fraction_theta_max 0.962
_diffrn_measurement_device 'four-circle diffractometer'
_diffrn_measurement_device_type 'XtaLAB Synergy, Dualflex, HyPix'
_diffrn_measurement_method '\w scans'
_diffrn_orient_matrix_type 'CrysAlisPro convention (1999,Acta A55,543-557)'
_diffrn_radiation_type CuK\a
_diffrn_radiation_wavelength 1.54184
_diffrn_reflns_av_R_equivalents 0.0762
_diffrn_reflns_av_unetI/netI 0.0407
_diffrn_reflns_Laue_measured_fraction_full 0.999
_diffrn_reflns_Laue_measured_fraction_max 0.962
_diffrn_reflns_limit_h_max 10
_diffrn_reflns_limit_h_min -14
_diffrn_reflns_limit_k_max 32
_diffrn_reflns_limit_k_min -32
_diffrn_reflns_limit_l_max 47
_diffrn_reflns_limit_l_min -47
_diffrn_reflns_number 144407
_diffrn_reflns_point_group_measured_fraction_full 0.999
_diffrn_reflns_point_group_measured_fraction_max 0.962
_diffrn_reflns_theta_full 67.684
_diffrn_reflns_theta_max 76.986
_diffrn_reflns_theta_min 2.967
_diffrn_source 'micro-focus sealed X-ray tube'
_diffrn_source_type 'PhotonJet (Cu) X-ray Source'
_exptl_absorpt_coefficient_mu 8.246
_exptl_absorpt_correction_T_max 1.000
_exptl_absorpt_correction_T_min 0.737
_exptl_absorpt_correction_type gaussian
_exptl_absorpt_process_details
;
CrysAlisPro 1.171.40.20a (Rigaku Oxford Diffraction, 2018)
Numerical absorption correction based on gaussian integration over
			a multifaceted crystal model
Empirical absorption correction using spherical harmonics,
 implemented in SCALE3 ABSPACK scaling algorithm.
;
_exptl_crystal_colour red
_exptl_crystal_density_diffrn 1.338
_exptl_crystal_description needle
_exptl_crystal_F_000 4400
_exptl_crystal_size_max 0.250
_exptl_crystal_size_mid 0.050
_exptl_crystal_size_min 0.040
_refine_diff_density_max 1.031
_refine_diff_density_min -1.603
_refine_diff_density_rms 0.107
_refine_ls_extinction_method none
_refine_ls_goodness_of_fit_ref 1.065
_refine_ls_hydrogen_treatment constr
_refine_ls_matrix_type full
_refine_ls_number_parameters 1123
_refine_ls_number_reflns 21747
_refine_ls_number_restraints 0
_refine_ls_restrained_S_all 1.065
_refine_ls_R_factor_all 0.0711
_refine_ls_R_factor_gt 0.0546
_refine_ls_shift/su_max 0.002
_refine_ls_shift/su_mean 0.000
_refine_ls_structure_factor_coef Fsqd
_refine_ls_weighting_details 'w=1/[\s^2^(Fo^2^)+(0.0780P)^2^+22.3406P] where P=(Fo^2^+2Fc^2^)/3'
_refine_ls_weighting_scheme calc
_refine_ls_wR_factor_gt 0.1455
_refine_ls_wR_factor_ref 0.1559
_reflns_Friedel_coverage 0.000
_reflns_number_gt 16717
_reflns_number_total 21747
_reflns_threshold_expression 'I > 2\s(I)'
_cod_data_source_file d2sc06759e2.cif
_cod_data_source_block PD-193_autored
_cod_depositor_comments 'Adding full bibliography for 1568644--1568653.cif.'
_cod_original_sg_symbol_H-M 'P 21/c'
_cod_database_code 1568648
_shelx_shelxl_version_number 2018/3
_shelx_space_group_comment
;
The symmetry employed for this shelxl refinement is uniquely defined
by the following loop, which should always be used as a source of
symmetry information in preference to the above space-group names.
They are only intended as comments.
;
_shelx_estimated_absorpt_t_min 0.232
_shelx_estimated_absorpt_t_max 0.734

loop_
_space_group_symop_operation_xyz
'x, y, z'
'-x, y+1/2, -z+1/2'
'-x, -y, -z'
'x, -y-1/2, z-1/2'

loop_
_atom_site_label
_atom_site_type_symbol
_atom_site_fract_x
_atom_site_fract_y
_atom_site_fract_z
_atom_site_U_iso_or_equiv
_atom_site_adp_type
_atom_site_occupancy
_atom_site_site_symmetry_order
_atom_site_calc_flag
_atom_site_refinement_flags_posn
_atom_site_refinement_flags_adp
_atom_site_refinement_flags_occupancy
_atom_site_disorder_assembly
_atom_site_disorder_group
I1 I 0.15355(3) 0.43334(2) 0.61295(2) 0.04405(10) Uani 1 1 d . . . . .
I2 I 0.35253(3) 0.50945(2) 0.87821(2) 0.04711(10) Uani 1 1 d . . . . .
Rh1 Rh -0.07208(3) 0.41011(2) 0.61755(2) 0.03677(10) Uani 1 1 d . . . . .
Rh2 Rh 0.57783(3) 0.53514(2) 0.87438(2) 0.03796(10) Uani 1 1 d . . . . .
P5 P 0.67690(11) 0.62526(5) 0.85039(4) 0.0391(3) Uani 1 1 d . . . . .
P1 P -0.18260(11) 0.43118(5) 0.56094(4) 0.0396(3) Uani 1 1 d . . . . .
P3 P -0.12405(11) 0.48654(5) 0.63912(4) 0.0387(3) Uani 1 1 d . . . . .
P2 P -0.17192(12) 0.32578(5) 0.64725(4) 0.0400(3) Uani 1 1 d . . . . .
P6 P 0.62057(11) 0.46328(5) 0.84615(4) 0.0407(3) Uani 1 1 d . . . . .
P4 P 0.69228(12) 0.50545(5) 0.92881(4) 0.0428(3) Uani 1 1 d . . . . .
O1 O -0.3267(3) 0.41014(14) 0.55475(10) 0.0435(8) Uani 1 1 d . . . . .
O2 O 0.8353(3) 0.52858(15) 0.93620(10) 0.0457(8) Uani 1 1 d . . . . .
N2 N -0.0284(4) 0.34497(16) 0.65948(12) 0.0388(9) Uani 1 1 d . . . . .
N4 N 0.5336(4) 0.60486(16) 0.83652(12) 0.0389(9) Uani 1 1 d . . . . .
N3 N 0.5742(4) 0.40880(18) 0.85600(14) 0.0493(11) Uani 1 1 d . . . . .
N1 N -0.0782(4) 0.53950(17) 0.62731(13) 0.0449(10) Uani 1 1 d . . . . .
C2 C -0.3284(4) 0.3724(2) 0.58046(15) 0.0414(11) Uani 1 1 d . . . . .
C37 C -0.3523(5) 0.5378(2) 0.60420(17) 0.0480(13) Uani 1 1 d . . . . .
H37 H -0.304322 0.562914 0.596925 0.058 Uiso 1 1 calc R U . . .
C11 C -0.2092(5) 0.4982(2) 0.54229(15) 0.0424(12) Uani 1 1 d . . . . .
H11 H -0.190823 0.521896 0.563879 0.051 Uiso 1 1 calc R U . . .
C36 C -0.2927(5) 0.4953(2) 0.62550(15) 0.0425(11) Uani 1 1 d . . . . .
C1 C -0.2302(5) 0.3698(2) 0.61131(15) 0.0408(11) Uani 1 1 d . . . . .
C83 C 0.4320(5) 0.6309(2) 0.81045(15) 0.0418(11) Uani 1 1 d . . . . .
C77 C 0.7507(5) 0.6225(2) 0.81689(15) 0.0419(11) Uani 1 1 d . . . . .
C23 C -0.2014(5) 0.2587(2) 0.63117(15) 0.0437(12) Uani 1 1 d . . . . .
C71 C 0.7015(5) 0.6905(2) 0.87028(15) 0.0421(11) Uani 1 1 d . . . . .
C55 C 0.7351(4) 0.5766(2) 0.88317(15) 0.0392(11) Uani 1 1 d . . . . .
C29 C 0.0739(5) 0.3207(2) 0.68654(15) 0.0454(12) Uani 1 1 d . . . . .
C56 C 0.8362(5) 0.5701(2) 0.91368(15) 0.0418(11) Uani 1 1 d . . . . .
C42 C -0.0657(5) 0.4757(2) 0.68827(16) 0.0441(12) Uani 1 1 d . . . . .
C90 C 0.5580(5) 0.4799(2) 0.79725(16) 0.0445(12) Uani 1 1 d . . . . .
C82 C 0.6841(5) 0.6063(2) 0.78168(16) 0.0465(12) Uani 1 1 d . . . . .
H82 H 0.596705 0.599863 0.774368 0.056 Uiso 1 1 calc R U . . .
C17 C -0.2435(5) 0.3342(2) 0.68114(16) 0.0448(12) Uani 1 1 d . . . . .
C16 C -0.3442(5) 0.5105(2) 0.51804(16) 0.0467(13) Uani 1 1 d . . . . .
H16A H -0.367605 0.489118 0.495578 0.056 Uiso 1 1 calc R U . . .
H16B H -0.401427 0.501364 0.531017 0.056 Uiso 1 1 calc R U . . .
C101 C 0.8603(5) 0.4895(2) 0.84616(16) 0.0449(12) Uani 1 1 d . . . . .
H101 H 0.824920 0.522255 0.836103 0.054 Uiso 1 1 calc R U . . .
C84 C 0.4441(5) 0.6777(2) 0.79357(15) 0.0442(12) Uani 1 1 d . . . . .
H84 H 0.524540 0.692942 0.798968 0.053 Uiso 1 1 calc R U . . .
C96 C 0.7865(5) 0.4521(2) 0.85565(16) 0.0438(12) Uani 1 1 d . . . . .
C102 C 0.4562(5) 0.3862(2) 0.84589(15) 0.0468(12) Uani 1 1 d . . . . .
C59 C 0.7279(5) 0.4365(2) 0.94186(17) 0.0507(13) Uani 1 1 d . . . . .
H59 H 0.708187 0.416802 0.918487 0.061 Uiso 1 1 calc R U . . .
C48 C 0.0411(5) 0.5627(2) 0.63963(16) 0.0435(12) Uani 1 1 d . . . . .
C28 C -0.1478(5) 0.2430(2) 0.60616(16) 0.0478(13) Uani 1 1 d . . . . .
H28 H -0.091717 0.265777 0.600435 0.057 Uiso 1 1 calc R U . . .
C97 C 0.8426(5) 0.4049(2) 0.87135(17) 0.0503(13) Uani 1 1 d . . . . .
H97 H 0.794555 0.379156 0.878015 0.060 Uiso 1 1 calc R U . . .
C95 C 0.4393(5) 0.5010(2) 0.78246(18) 0.0549(14) Uani 1 1 d . . . . .
H95 H 0.394478 0.509448 0.797950 0.066 Uiso 1 1 calc R U . . .
C88 C 0.3120(5) 0.6094(2) 0.80110(15) 0.0433(12) Uani 1 1 d . . . . .
H88 H 0.300262 0.577682 0.812157 0.052 Uiso 1 1 calc R U . . .
C91 C 0.6196(5) 0.4661(2) 0.77397(17) 0.0509(13) Uani 1 1 d . . . . .
H91 H 0.700037 0.450261 0.783601 0.061 Uiso 1 1 calc R U . . .
C12 C -0.1151(5) 0.5138(2) 0.52429(16) 0.0460(12) Uani 1 1 d . . . . .
H12A H -0.028814 0.506929 0.541279 0.055 Uiso 1 1 calc R U . . .
H12B H -0.129764 0.492357 0.502131 0.055 Uiso 1 1 calc R U . . .
C3 C -0.4469(5) 0.3407(2) 0.56817(17) 0.0503(14) Uani 1 1 d . . . . .
H3A H -0.518757 0.364598 0.564356 0.060 Uiso 1 1 calc R U . . .
H3B H -0.444493 0.315843 0.587800 0.060 Uiso 1 1 calc R U . . .
C22 C -0.1722(6) 0.3485(2) 0.71618(17) 0.0497(13) Uani 1 1 d . . . . .
H22 H -0.084627 0.353541 0.722693 0.060 Uiso 1 1 calc R U . . .
C5 C -0.1394(5) 0.3906(2) 0.52853(15) 0.0451(12) Uani 1 1 d . . . . .
H5 H -0.063672 0.407028 0.525822 0.054 Uiso 1 1 calc R U . . .
C78 C 0.8800(5) 0.6314(2) 0.82747(17) 0.0489(13) Uani 1 1 d . . . . .
H78 H 0.926081 0.643039 0.851507 0.059 Uiso 1 1 calc R U . . .
C65 C 0.6512(5) 0.5376(2) 0.96473(16) 0.0475(13) Uani 1 1 d . . . . .
H65 H 0.575641 0.519263 0.966081 0.057 Uiso 1 1 calc R U . . .
C76 C 0.7652(6) 0.7305(2) 0.86028(17) 0.0506(13) Uani 1 1 d . . . . .
H76 H 0.797438 0.724934 0.841372 0.061 Uiso 1 1 calc R U . . .
C34 C 0.1925(5) 0.3429(3) 0.69575(16) 0.0503(14) Uani 1 1 d . . . . .
H34 H 0.203743 0.373905 0.683816 0.060 Uiso 1 1 calc R U . . .
C43 C -0.1330(5) 0.4883(2) 0.71029(17) 0.0491(13) Uani 1 1 d . . . . .
H43 H -0.216178 0.501009 0.699452 0.059 Uiso 1 1 calc R U . . .
C86 C 0.2207(5) 0.6815(2) 0.75944(16) 0.0509(14) Uani 1 1 d . . . . .
C100 C 0.9842(5) 0.4787(2) 0.85142(17) 0.0496(13) Uani 1 1 d . . . . .
H100 H 1.032193 0.503758 0.844089 0.060 Uiso 1 1 calc R U . . .
C26 C -0.2541(6) 0.1605(2) 0.59832(18) 0.0536(14) Uani 1 1 d . . . . .
H26 H -0.273553 0.127297 0.586688 0.064 Uiso 1 1 calc R U . . .
C30 C 0.0634(5) 0.2745(2) 0.70425(15) 0.0466(12) Uani 1 1 d . . . . .
H30 H -0.016190 0.258282 0.698459 0.056 Uiso 1 1 calc R U . . .
C10 C -0.2423(6) 0.3895(2) 0.49048(16) 0.0529(14) Uani 1 1 d . . . . .
H10A H -0.320700 0.375714 0.492401 0.064 Uiso 1 1 calc R U . . .
H10B H -0.258550 0.425672 0.480720 0.064 Uiso 1 1 calc R U . . .
C13 C -0.1299(5) 0.5717(2) 0.51426(16) 0.0475(13) Uani 1 1 d . . . . .
H13A H -0.072329 0.580933 0.501414 0.057 Uiso 1 1 calc R U . . .
H13B H -0.106640 0.593001 0.536749 0.057 Uiso 1 1 calc R U . . .
C15 C -0.3576(5) 0.5686(2) 0.50812(18) 0.0511(14) Uani 1 1 d . . . . .
H15A H -0.342318 0.589800 0.530399 0.061 Uiso 1 1 calc R U . . .
H15B H -0.444065 0.575677 0.491330 0.061 Uiso 1 1 calc R U . . .
C41 C -0.3645(5) 0.4592(2) 0.63653(17) 0.0476(13) Uani 1 1 d . . . . .
H41 H -0.325315 0.430166 0.651337 0.057 Uiso 1 1 calc R U . . .
C70 C 0.6150(6) 0.5956(2) 0.95576(17) 0.0508(13) Uani 1 1 d . . . . .
H70A H 0.688019 0.615109 0.954260 0.061 Uiso 1 1 calc R U . . .
H70B H 0.546743 0.597919 0.931719 0.061 Uiso 1 1 calc R U . . .
C49 C 0.1031(5) 0.5718(2) 0.61534(16) 0.0468(12) Uani 1 1 d . . . . .
H49 H 0.064120 0.562477 0.590445 0.056 Uiso 1 1 calc R U . . .
C81 C 0.7440(6) 0.5994(2) 0.75729(19) 0.0559(15) Uani 1 1 d . . . . .
H81 H 0.697975 0.588590 0.733051 0.067 Uiso 1 1 calc R U . . .
C57 C 0.9552(5) 0.6001(2) 0.92760(16) 0.0501(13) Uani 1 1 d . . . . .
H57A H 0.971424 0.610843 0.953082 0.060 Uiso 1 1 calc R U . . .
H57B H 0.947476 0.632318 0.912848 0.060 Uiso 1 1 calc R U . . .
C38 C -0.4803(5) 0.5439(3) 0.59351(19) 0.0586(16) Uani 1 1 d . . . . .
H38 H -0.519763 0.573126 0.578895 0.070 Uiso 1 1 calc R U . . .
C87 C 0.2101(5) 0.6343(2) 0.77581(16) 0.0499(13) Uani 1 1 d . . . . .
H87 H 0.129922 0.618371 0.769416 0.060 Uiso 1 1 calc R U . . .
C58 C 1.0663(5) 0.5668(2) 0.92595(18) 0.0545(14) Uani 1 1 d . . . . .
H58A H 1.057879 0.561633 0.900476 0.082 Uiso 1 1 calc R U . . .
H58B H 1.066261 0.532630 0.937392 0.082 Uiso 1 1 calc R U . . .
H58C H 1.145043 0.585098 0.938923 0.082 Uiso 1 1 calc R U . . .
C72 C 0.6544(6) 0.7000(2) 0.89760(19) 0.0567(15) Uani 1 1 d . . . . .
H72 H 0.609748 0.673030 0.904494 0.068 Uiso 1 1 calc R U . . .
C60 C 0.8677(5) 0.4253(2) 0.96378(17) 0.0518(14) Uani 1 1 d . . . . .
H60A H 0.920008 0.438390 0.950215 0.062 Uiso 1 1 calc R U . . .
H60B H 0.893509 0.443669 0.987510 0.062 Uiso 1 1 calc R U . . .
C75 C 0.7820(6) 0.7789(2) 0.87797(18) 0.0564(15) Uani 1 1 d . . . . .
H75 H 0.825632 0.806290 0.871123 0.068 Uiso 1 1 calc R U . . .
C25 C -0.3044(6) 0.1750(2) 0.62400(18) 0.0565(15) Uani 1 1 d . . . . .
H25 H -0.356477 0.151099 0.630599 0.068 Uiso 1 1 calc R U . . .
C44 C -0.0817(6) 0.4826(2) 0.74783(17) 0.0542(14) Uani 1 1 d . . . . .
H44 H -0.129469 0.490953 0.762553 0.065 Uiso 1 1 calc R U . . .
C85 C 0.3398(5) 0.7022(2) 0.76898(17) 0.0507(13) Uani 1 1 d . . . . .
H85 H 0.350741 0.734391 0.758282 0.061 Uiso 1 1 calc R U . . .
C18 C -0.3729(5) 0.3282(2) 0.67139(18) 0.0526(14) Uani 1 1 d . . . . .
H18 H -0.422990 0.319468 0.647047 0.063 Uiso 1 1 calc R U . . .
C64 C 0.6401(6) 0.4134(2) 0.9604(2) 0.0579(15) Uani 1 1 d . . . . .
H64A H 0.656111 0.430941 0.984149 0.069 Uiso 1 1 calc R U . . .
H64B H 0.551652 0.419762 0.944920 0.069 Uiso 1 1 calc R U . . .
C24 C -0.2801(6) 0.2236(2) 0.64019(17) 0.0522(14) Uani 1 1 d . . . . .
H24 H -0.316683 0.233445 0.657493 0.063 Uiso 1 1 calc R U . . .
C27 C -0.1754(6) 0.1947(2) 0.58963(18) 0.0541(14) Uani 1 1 d . . . . .
H27 H -0.139899 0.184719 0.572100 0.065 Uiso 1 1 calc R U . . .
C21 C -0.2276(6) 0.3554(2) 0.74203(18) 0.0553(14) Uani 1 1 d . . . . .
H21 H -0.177981 0.365084 0.766220 0.066 Uiso 1 1 calc R U . . .
C74 C 0.7355(6) 0.7870(2) 0.90521(18) 0.0566(15) Uani 1 1 d . . . . .
H74 H 0.747805 0.819877 0.917426 0.068 Uiso 1 1 calc R U . . .
C105 C 0.2210(6) 0.3357(2) 0.82791(18) 0.0548(14) Uani 1 1 d . . . . .
C40 C -0.4941(5) 0.4661(2) 0.62574(18) 0.0527(14) Uani 1 1 d . . . . .
H40 H -0.542720 0.441813 0.633483 0.063 Uiso 1 1 calc R U . . .
C32 C 0.2857(6) 0.2737(3) 0.74019(17) 0.0598(16) Uani 1 1 d . . . . .
C98 C 0.9675(5) 0.3953(3) 0.87726(18) 0.0593(16) Uani 1 1 d . . . . .
H98 H 1.004694 0.363231 0.888275 0.071 Uiso 1 1 calc R U . . .
C6 C -0.1030(5) 0.3351(2) 0.54301(17) 0.0497(13) Uani 1 1 d . . . . .
H6A H -0.033034 0.336830 0.566729 0.060 Uiso 1 1 calc R U . . .
H6B H -0.175063 0.318162 0.546993 0.060 Uiso 1 1 calc R U . . .
C33 C 0.2952(6) 0.3196(3) 0.72255(18) 0.0617(17) Uani 1 1 d . . . . .
H33 H 0.374818 0.336034 0.728893 0.074 Uiso 1 1 calc R U . . .
C47 C 0.0578(5) 0.4591(2) 0.70508(17) 0.0532(14) Uani 1 1 d . . . . .
H47 H 0.106790 0.451368 0.690607 0.064 Uiso 1 1 calc R U . . .
C99 C 1.0391(5) 0.4323(2) 0.86714(18) 0.0543(14) Uani 1 1 d . . . . .
H99 H 1.124639 0.425509 0.871045 0.065 Uiso 1 1 calc R U . . .
C51 C 0.2808(6) 0.6092(2) 0.66286(18) 0.0540(14) Uani 1 1 d . . . . .
C39 C -0.5516(5) 0.5079(2) 0.6039(2) 0.0577(16) Uani 1 1 d . . . . .
H39 H -0.639915 0.511948 0.595996 0.069 Uiso 1 1 calc R U . . .
C31 C 0.1686(6) 0.2517(3) 0.73048(17) 0.0561(15) Uani 1 1 d . . . . .
H31 H 0.158613 0.220069 0.741925 0.067 Uiso 1 1 calc R U . . .
C93 C 0.4476(6) 0.4969(3) 0.72291(19) 0.0597(16) Uani 1 1 d . . . . .
H93 H 0.409378 0.503092 0.697500 0.072 Uiso 1 1 calc R U . . .
C92 C 0.5655(6) 0.4749(2) 0.73664(17) 0.0547(14) Uani 1 1 d . . . . .
H92 H 0.609065 0.465959 0.720896 0.066 Uiso 1 1 calc R U . . .
C14 C -0.2644(5) 0.5847(2) 0.48989(18) 0.0542(15) Uani 1 1 d . . . . .
H14A H -0.284980 0.565952 0.466395 0.065 Uiso 1 1 calc R U . . .
H14B H -0.271679 0.622829 0.484814 0.065 Uiso 1 1 calc R U . . .
C79 C 0.9408(6) 0.6234(3) 0.80316(19) 0.0590(16) Uani 1 1 d . . . . .
H79 H 1.028755 0.628395 0.810565 0.071 Uiso 1 1 calc R U . . .
C94 C 0.3854(6) 0.5098(3) 0.74591(19) 0.0629(17) Uani 1 1 d . . . . .
H94 H 0.304237 0.524976 0.736306 0.076 Uiso 1 1 calc R U . . .
C50 C 0.2208(6) 0.5944(2) 0.62725(17) 0.0523(14) Uani 1 1 d . . . . .
H50 H 0.261408 0.599937 0.610257 0.063 Uiso 1 1 calc R U . . .
C53 C 0.1022(6) 0.5784(2) 0.67543(17) 0.0556(14) Uani 1 1 d . . . . .
H53 H 0.063125 0.572732 0.692796 0.067 Uiso 1 1 calc R U . . .
C46 C 0.1093(6) 0.4536(3) 0.74193(17) 0.0595(16) Uani 1 1 d . . . . .
H46 H 0.193551 0.442106 0.752784 0.071 Uiso 1 1 calc R U . . .
C62 C 0.8019(7) 0.3433(2) 0.98825(19) 0.0644(18) Uani 1 1 d . . . . .
H62A H 0.824145 0.358590 1.012911 0.077 Uiso 1 1 calc R U . . .
H62B H 0.814999 0.304882 0.990905 0.077 Uiso 1 1 calc R U . . .
C4 C -0.4686(6) 0.3099(2) 0.53353(19) 0.0599(16) Uani 1 1 d . . . . .
H4A H -0.463891 0.333670 0.514446 0.090 Uiso 1 1 calc R U . . .
H4B H -0.551598 0.293522 0.525694 0.090 Uiso 1 1 calc R U . . .
H4C H -0.404415 0.282623 0.538003 0.090 Uiso 1 1 calc R U . . .
C80 C 0.8726(6) 0.6082(3) 0.76818(19) 0.0611(17) Uani 1 1 d . . . . .
H80 H 0.913549 0.603594 0.751170 0.073 Uiso 1 1 calc R U . . .
C66 C 0.7542(6) 0.5341(3) 1.00293(17) 0.0566(15) Uani 1 1 d . . . . .
H66A H 0.775679 0.496779 1.009153 0.068 Uiso 1 1 calc R U . . .
H66B H 0.830508 0.552248 1.002683 0.068 Uiso 1 1 calc R U . . .
C61 C 0.8864(6) 0.3661(2) 0.96990(19) 0.0605(16) Uani 1 1 d . . . . .
H61A H 0.869047 0.348466 0.946157 0.073 Uiso 1 1 calc R U . . .
H61B H 0.974713 0.359057 0.985153 0.073 Uiso 1 1 calc R U . . .
C67 C 0.7111(7) 0.5590(3) 1.03177(18) 0.0622(16) Uani 1 1 d . . . . .
H67A H 0.780058 0.557398 1.055718 0.075 Uiso 1 1 calc R U . . .
H67B H 0.639554 0.538761 1.033589 0.075 Uiso 1 1 calc R U . . .
C69 C 0.5723(7) 0.6210(3) 0.98455(18) 0.0608(16) Uani 1 1 d . . . . .
H69A H 0.553482 0.658556 0.978501 0.073 Uiso 1 1 calc R U . . .
H69B H 0.494328 0.603795 0.984318 0.073 Uiso 1 1 calc R U . . .
C7 C -0.0638(6) 0.3022(2) 0.51654(18) 0.0605(16) Uani 1 1 d . . . . .
H7A H -0.043198 0.266096 0.526223 0.073 Uiso 1 1 calc R U . . .
H7B H 0.012055 0.317566 0.513879 0.073 Uiso 1 1 calc R U . . .
C73 C 0.6711(7) 0.7477(2) 0.91492(19) 0.0608(16) Uani 1 1 d . . . . .
H73 H 0.638216 0.753547 0.933643 0.073 Uiso 1 1 calc R U . . .
C45 C 0.0409(6) 0.4646(3) 0.76357(18) 0.0594(15) Uani 1 1 d . . . . .
H45 H 0.077035 0.459879 0.789181 0.071 Uiso 1 1 calc R U . . .
C52 C 0.2196(6) 0.6022(2) 0.68645(19) 0.0591(15) Uani 1 1 d . . . . .
H52 H 0.257432 0.613798 0.710912 0.071 Uiso 1 1 calc R U . . .
C103 C 0.3734(6) 0.3817(3) 0.81126(19) 0.0629(17) Uani 1 1 d . . . . .
H103 H 0.394462 0.396483 0.792006 0.075 Uiso 1 1 calc R U . . .
C63 C 0.6633(7) 0.3546(2) 0.9662(2) 0.0641(17) Uani 1 1 d . . . . .
H63A H 0.639037 0.336822 0.942327 0.077 Uiso 1 1 calc R U . . .
H63B H 0.610731 0.340357 0.979362 0.077 Uiso 1 1 calc R U . . .
C19 C -0.4284(6) 0.3350(3) 0.6975(2) 0.0617(17) Uani 1 1 d . . . . .
H19 H -0.516217 0.330559 0.691114 0.074 Uiso 1 1 calc R U . . .
C104 C 0.2599(6) 0.3565(3) 0.8030(2) 0.0654(17) Uani 1 1 d . . . . .
H104 H 0.207054 0.353942 0.778189 0.079 Uiso 1 1 calc R U . . .
C9 C -0.2043(7) 0.3553(3) 0.46448(18) 0.0618(16) Uani 1 1 d . . . . .
H9A H -0.274438 0.353396 0.440809 0.074 Uiso 1 1 calc R U . . .
H9B H -0.131890 0.371519 0.460250 0.074 Uiso 1 1 calc R U . . .
C68 C 0.6715(7) 0.6165(3) 1.02244(19) 0.0690(18) Uani 1 1 d . . . . .
H68A H 0.638068 0.630719 1.040583 0.083 Uiso 1 1 calc R U . . .
H68B H 0.745611 0.637647 1.023653 0.083 Uiso 1 1 calc R U . . .
C8 C -0.1695(8) 0.3002(3) 0.4794(2) 0.0718(19) Uani 1 1 d . . . . .
H8A H -0.142362 0.279374 0.462251 0.086 Uiso 1 1 calc R U . . .
H8B H -0.243578 0.282814 0.481807 0.086 Uiso 1 1 calc R U . . .
C20 C -0.3558(6) 0.3482(2) 0.7325(2) 0.0603(16) Uani 1 1 d . . . . .
H20 H -0.393433 0.352439 0.750295 0.072 Uiso 1 1 calc R U . . .
C107 C 0.4139(6) 0.3661(3) 0.8728(2) 0.070(2) Uani 1 1 d . . . . .
H107 H 0.465378 0.369538 0.897717 0.084 Uiso 1 1 calc R U . . .
C89 C 0.1093(6) 0.7082(3) 0.73202(19) 0.0652(18) Uani 1 1 d . . . . .
H89A H 0.081735 0.688100 0.709250 0.098 Uiso 1 1 calc R U . . .
H89B H 0.132583 0.743767 0.727397 0.098 Uiso 1 1 calc R U . . .
H89C H 0.040937 0.709989 0.741546 0.098 Uiso 1 1 calc R U . . .
C54 C 0.4144(6) 0.6314(3) 0.6750(2) 0.075(2) Uani 1 1 d . . . . .
H54A H 0.472369 0.603545 0.674085 0.112 Uiso 1 1 calc R U . . .
H54B H 0.438579 0.644575 0.700028 0.112 Uiso 1 1 calc R U . . .
H54C H 0.417463 0.660110 0.658810 0.112 Uiso 1 1 calc R U . . .
C106 C 0.2992(7) 0.3417(3) 0.8638(2) 0.0710(19) Uani 1 1 d . . . . .
H106 H 0.273369 0.328607 0.882602 0.085 Uiso 1 1 calc R U . . .
C35 C 0.3966(7) 0.2495(4) 0.7694(2) 0.083(2) Uani 1 1 d . . . . .
H35A H 0.409143 0.213664 0.762219 0.124 Uiso 1 1 calc R U . . .
H35B H 0.381219 0.248547 0.792333 0.124 Uiso 1 1 calc R U . . .
H35C H 0.471581 0.270488 0.772485 0.124 Uiso 1 1 calc R U . . .
C108 C 0.0954(7) 0.3084(3) 0.8180(2) 0.076(2) Uani 1 1 d . . . . .
H10C H 0.039150 0.329754 0.826221 0.114 Uiso 1 1 calc R U . . .
H10D H 0.107001 0.273969 0.829851 0.114 Uiso 1 1 calc R U . . .
H10E H 0.058852 0.303896 0.791540 0.114 Uiso 1 1 calc R U . . .

loop_
_atom_site_aniso_label
_atom_site_aniso_U_11
_atom_site_aniso_U_22
_atom_site_aniso_U_33
_atom_site_aniso_U_23
_atom_site_aniso_U_13
_atom_site_aniso_U_12
I1 0.02793(16) 0.04761(19) 0.0576(2) 0.00804(15) 0.01643(14) -0.00034(12)
I2 0.03011(17) 0.0516(2) 0.0617(2) 0.01318(16) 0.01899(15) -0.00016(13)
Rh1 0.02539(17) 0.04048(19) 0.0436(2) 0.00735(15) 0.01120(15) 0.00070(13)
Rh2 0.02515(17) 0.0410(2) 0.0468(2) 0.00669(16) 0.01176(15) 0.00024(13)
P5 0.0287(6) 0.0391(6) 0.0499(7) 0.0048(5) 0.0145(5) -0.0011(5)
P1 0.0281(6) 0.0427(7) 0.0451(7) 0.0092(5) 0.0095(5) -0.0012(5)
P3 0.0254(6) 0.0411(6) 0.0487(7) 0.0030(5) 0.0120(5) -0.0018(5)
P2 0.0343(6) 0.0388(6) 0.0489(7) 0.0085(5) 0.0171(6) 0.0023(5)
P6 0.0261(6) 0.0415(7) 0.0518(8) 0.0025(6) 0.0106(5) -0.0026(5)
P4 0.0337(7) 0.0448(7) 0.0484(7) 0.0094(6) 0.0128(6) 0.0032(5)
O1 0.0294(17) 0.0453(19) 0.048(2) 0.0146(16) 0.0047(15) -0.0053(14)
O2 0.0284(17) 0.055(2) 0.048(2) 0.0089(17) 0.0061(15) 0.0013(15)
N2 0.033(2) 0.042(2) 0.042(2) 0.0114(18) 0.0133(18) 0.0061(17)
N4 0.030(2) 0.037(2) 0.048(2) 0.0131(18) 0.0127(18) 0.0000(16)
N3 0.035(2) 0.047(3) 0.063(3) 0.002(2) 0.013(2) -0.0049(19)
N1 0.038(2) 0.039(2) 0.053(3) 0.004(2) 0.011(2) -0.0040(18)
C2 0.028(2) 0.042(3) 0.051(3) 0.012(2) 0.010(2) -0.003(2)
C37 0.036(3) 0.044(3) 0.061(3) 0.003(3) 0.015(3) -0.001(2)
C11 0.032(3) 0.043(3) 0.050(3) 0.009(2) 0.012(2) -0.006(2)
C36 0.030(3) 0.047(3) 0.048(3) 0.004(2) 0.011(2) -0.002(2)
C1 0.031(2) 0.040(3) 0.053(3) 0.009(2) 0.017(2) -0.002(2)
C83 0.029(2) 0.050(3) 0.048(3) 0.003(2) 0.016(2) 0.003(2)
C77 0.032(3) 0.039(3) 0.055(3) 0.001(2) 0.016(2) -0.003(2)
C23 0.038(3) 0.043(3) 0.051(3) 0.009(2) 0.017(2) 0.004(2)
C71 0.033(3) 0.041(3) 0.056(3) 0.006(2) 0.021(2) 0.002(2)
C55 0.028(2) 0.044(3) 0.047(3) 0.004(2) 0.014(2) 0.0008(19)
C29 0.039(3) 0.054(3) 0.045(3) 0.006(2) 0.017(2) 0.010(2)
C56 0.029(2) 0.045(3) 0.049(3) 0.003(2) 0.010(2) -0.004(2)
C42 0.033(3) 0.044(3) 0.053(3) -0.001(2) 0.012(2) -0.004(2)
C90 0.030(3) 0.039(3) 0.059(3) 0.000(2) 0.010(2) -0.004(2)
C82 0.036(3) 0.045(3) 0.060(3) -0.004(2) 0.019(3) -0.004(2)
C17 0.045(3) 0.039(3) 0.056(3) 0.010(2) 0.025(3) 0.003(2)
C16 0.035(3) 0.049(3) 0.049(3) 0.011(2) 0.007(2) -0.004(2)
C101 0.033(3) 0.047(3) 0.054(3) -0.001(2) 0.015(2) -0.001(2)
C84 0.039(3) 0.044(3) 0.050(3) 0.005(2) 0.015(2) 0.006(2)
C96 0.036(3) 0.044(3) 0.051(3) 0.001(2) 0.015(2) 0.000(2)
C102 0.038(3) 0.048(3) 0.049(3) 0.001(2) 0.008(2) -0.011(2)
C59 0.046(3) 0.050(3) 0.052(3) 0.008(3) 0.012(3) 0.004(2)
C48 0.036(3) 0.041(3) 0.052(3) -0.001(2) 0.014(2) -0.005(2)
C28 0.047(3) 0.046(3) 0.056(3) 0.007(2) 0.025(3) 0.005(2)
C97 0.041(3) 0.045(3) 0.068(4) 0.003(3) 0.023(3) 0.003(2)
C95 0.042(3) 0.054(3) 0.063(4) -0.004(3) 0.012(3) 0.001(2)
C88 0.028(2) 0.054(3) 0.046(3) 0.012(2) 0.011(2) 0.005(2)
C91 0.036(3) 0.053(3) 0.060(4) 0.000(3) 0.011(3) -0.001(2)
C12 0.038(3) 0.045(3) 0.056(3) 0.005(2) 0.018(2) -0.007(2)
C3 0.034(3) 0.052(3) 0.062(4) 0.014(3) 0.013(3) -0.008(2)
C22 0.052(3) 0.042(3) 0.063(4) 0.001(3) 0.030(3) 0.002(2)
C5 0.038(3) 0.050(3) 0.044(3) 0.003(2) 0.010(2) -0.005(2)
C78 0.037(3) 0.054(3) 0.060(3) -0.007(3) 0.022(3) -0.008(2)
C65 0.043(3) 0.047(3) 0.054(3) 0.010(2) 0.018(3) 0.002(2)
C76 0.055(3) 0.048(3) 0.055(3) -0.007(3) 0.027(3) -0.009(3)
C34 0.036(3) 0.066(4) 0.048(3) 0.016(3) 0.016(2) 0.012(2)
C43 0.040(3) 0.049(3) 0.059(3) 0.002(3) 0.019(3) -0.002(2)
C86 0.041(3) 0.056(3) 0.055(3) 0.007(3) 0.016(3) 0.020(2)
C100 0.034(3) 0.057(3) 0.058(3) -0.004(3) 0.017(3) -0.004(2)
C26 0.052(3) 0.047(3) 0.067(4) -0.002(3) 0.028(3) -0.002(3)
C30 0.044(3) 0.047(3) 0.046(3) 0.009(2) 0.014(2) 0.014(2)
C10 0.050(3) 0.053(3) 0.048(3) 0.007(3) 0.008(3) -0.009(3)
C13 0.033(3) 0.055(3) 0.053(3) 0.010(3) 0.013(2) -0.008(2)
C15 0.035(3) 0.047(3) 0.064(4) 0.013(3) 0.008(3) -0.005(2)
C41 0.031(3) 0.047(3) 0.066(4) -0.001(3) 0.018(2) 0.000(2)
C70 0.046(3) 0.051(3) 0.057(3) 0.011(3) 0.020(3) 0.004(2)
C49 0.044(3) 0.044(3) 0.048(3) 0.001(2) 0.011(2) -0.006(2)
C81 0.047(3) 0.059(4) 0.067(4) -0.011(3) 0.026(3) -0.011(3)
C57 0.037(3) 0.058(3) 0.051(3) -0.001(3) 0.010(2) -0.005(2)
C38 0.035(3) 0.055(3) 0.080(4) 0.003(3) 0.013(3) 0.007(2)
C87 0.029(3) 0.068(4) 0.053(3) 0.008(3) 0.015(2) 0.006(2)
C58 0.037(3) 0.059(4) 0.061(4) 0.002(3) 0.010(3) -0.005(2)
C72 0.060(4) 0.049(3) 0.075(4) 0.009(3) 0.042(3) 0.010(3)
C60 0.045(3) 0.050(3) 0.054(3) 0.006(3) 0.010(3) 0.010(2)
C75 0.057(4) 0.046(3) 0.070(4) -0.009(3) 0.027(3) -0.011(3)
C25 0.058(4) 0.050(3) 0.068(4) 0.004(3) 0.031(3) -0.009(3)
C44 0.054(3) 0.057(3) 0.057(4) 0.000(3) 0.025(3) -0.002(3)
C85 0.050(3) 0.043(3) 0.060(4) 0.005(3) 0.022(3) 0.011(2)
C18 0.047(3) 0.056(3) 0.063(4) 0.004(3) 0.030(3) -0.003(3)
C64 0.063(4) 0.044(3) 0.071(4) 0.013(3) 0.029(3) 0.003(3)
C24 0.061(4) 0.043(3) 0.064(4) 0.004(3) 0.036(3) -0.006(3)
C27 0.056(4) 0.049(3) 0.065(4) 0.002(3) 0.030(3) 0.006(3)
C21 0.060(4) 0.052(3) 0.060(4) -0.001(3) 0.028(3) -0.002(3)
C74 0.061(4) 0.049(3) 0.065(4) -0.005(3) 0.029(3) 0.010(3)
C105 0.044(3) 0.055(3) 0.063(4) -0.013(3) 0.017(3) -0.011(3)
C40 0.033(3) 0.051(3) 0.077(4) 0.001(3) 0.023(3) -0.005(2)
C32 0.051(4) 0.077(4) 0.050(3) 0.014(3) 0.017(3) 0.026(3)
C98 0.040(3) 0.062(4) 0.072(4) 0.012(3) 0.015(3) 0.015(3)
C6 0.046(3) 0.044(3) 0.057(3) 0.002(3) 0.016(3) -0.004(2)
C33 0.034(3) 0.092(5) 0.059(4) 0.011(3) 0.016(3) 0.015(3)
C47 0.033(3) 0.065(4) 0.060(4) -0.004(3) 0.014(3) 0.004(2)
C99 0.032(3) 0.063(4) 0.067(4) 0.000(3) 0.017(3) 0.006(2)
C51 0.047(3) 0.048(3) 0.062(4) -0.004(3) 0.013(3) -0.008(2)
C39 0.029(3) 0.056(3) 0.084(5) -0.004(3) 0.014(3) 0.001(2)
C31 0.060(4) 0.056(3) 0.056(4) 0.010(3) 0.025(3) 0.022(3)
C93 0.050(4) 0.057(4) 0.058(4) 0.001(3) 0.002(3) -0.005(3)
C92 0.048(3) 0.057(3) 0.054(3) -0.001(3) 0.011(3) -0.003(3)
C14 0.045(3) 0.050(3) 0.061(4) 0.019(3) 0.010(3) -0.006(2)
C79 0.041(3) 0.066(4) 0.077(4) -0.017(3) 0.030(3) -0.014(3)
C94 0.045(3) 0.066(4) 0.063(4) -0.002(3) 0.000(3) 0.006(3)
C50 0.049(3) 0.052(3) 0.057(4) 0.002(3) 0.020(3) -0.010(3)
C53 0.053(4) 0.059(4) 0.054(3) -0.007(3) 0.018(3) -0.012(3)
C46 0.038(3) 0.082(4) 0.050(3) -0.004(3) 0.005(3) 0.005(3)
C62 0.077(5) 0.039(3) 0.062(4) 0.006(3) 0.005(3) 0.002(3)
C4 0.052(4) 0.050(3) 0.073(4) 0.001(3) 0.017(3) -0.017(3)
C80 0.048(3) 0.070(4) 0.076(4) -0.027(3) 0.036(3) -0.017(3)
C66 0.055(4) 0.054(3) 0.054(3) 0.005(3) 0.012(3) 0.006(3)
C61 0.059(4) 0.052(3) 0.061(4) 0.001(3) 0.010(3) 0.015(3)
C67 0.068(4) 0.070(4) 0.052(4) 0.004(3) 0.026(3) 0.006(3)
C69 0.068(4) 0.053(3) 0.065(4) 0.005(3) 0.028(3) 0.015(3)
C7 0.065(4) 0.047(3) 0.067(4) -0.002(3) 0.020(3) -0.001(3)
C73 0.078(4) 0.048(3) 0.071(4) 0.004(3) 0.046(4) 0.009(3)
C45 0.050(4) 0.073(4) 0.052(3) 0.000(3) 0.014(3) -0.001(3)
C52 0.057(4) 0.053(3) 0.063(4) -0.004(3) 0.017(3) -0.012(3)
C103 0.060(4) 0.057(4) 0.064(4) 0.004(3) 0.012(3) -0.019(3)
C63 0.071(4) 0.043(3) 0.070(4) 0.008(3) 0.014(3) 0.005(3)
C19 0.055(4) 0.058(4) 0.084(5) -0.002(3) 0.040(4) -0.010(3)
C104 0.055(4) 0.062(4) 0.070(4) -0.003(3) 0.011(3) -0.017(3)
C9 0.068(4) 0.064(4) 0.052(4) 0.000(3) 0.019(3) -0.009(3)
C68 0.080(5) 0.065(4) 0.063(4) -0.007(3) 0.027(4) 0.003(4)
C8 0.089(5) 0.057(4) 0.065(4) -0.008(3) 0.021(4) -0.009(4)
C20 0.069(4) 0.053(3) 0.077(5) -0.003(3) 0.048(4) -0.009(3)
C107 0.056(4) 0.075(4) 0.067(4) 0.015(3) 0.006(3) -0.021(3)
C89 0.055(4) 0.071(4) 0.063(4) 0.008(3) 0.012(3) 0.026(3)
C54 0.056(4) 0.074(5) 0.086(5) -0.003(4) 0.016(4) -0.021(3)
C106 0.064(4) 0.073(5) 0.074(5) 0.006(4) 0.022(4) -0.018(3)
C35 0.058(4) 0.118(7) 0.068(5) 0.024(4) 0.017(4) 0.045(4)
C108 0.065(4) 0.074(5) 0.089(5) -0.015(4) 0.026(4) -0.023(4)

loop_
_atom_type_symbol
_atom_type_description
_atom_type_scat_dispersion_real
_atom_type_scat_dispersion_imag
_atom_type_scat_source
C C 0.0181 0.0091 'International Tables Vol C Tables 4.2.6.8 and 6.1.1.4'
H H 0.0000 0.0000 'International Tables Vol C Tables 4.2.6.8 and 6.1.1.4'
I I -0.3257 6.8362 'International Tables Vol C Tables 4.2.6.8 and 6.1.1.4'
N N 0.0311 0.0180 'International Tables Vol C Tables 4.2.6.8 and 6.1.1.4'
O O 0.0492 0.0322 'International Tables Vol C Tables 4.2.6.8 and 6.1.1.4'
P P 0.2955 0.4335 'International Tables Vol C Tables 4.2.6.8 and 6.1.1.4'
Rh Rh 0.0927 3.6045 'International Tables Vol C Tables 4.2.6.8 and 6.1.1.4'

loop_
_geom_angle_atom_site_label_1
_geom_angle_atom_site_label_2
_geom_angle_atom_site_label_3
_geom_angle
_geom_angle_site_symmetry_1
_geom_angle_site_symmetry_3
_geom_angle_publ_flag
C1 Rh1 P1 80.44(16) . . ?
C1 Rh1 N2 70.81(18) . . ?
P1 Rh1 N2 144.43(12) . . ?
C1 Rh1 P3 97.98(16) . . ?
P1 Rh1 P3 92.07(5) . . ?
N2 Rh1 P3 111.90(12) . . ?
C1 Rh1 I1 159.20(16) . . ?
P1 Rh1 I1 95.54(4) . . ?
N2 Rh1 I1 103.87(10) . . ?
P3 Rh1 I1 102.58(3) . . ?
C1 Rh1 P2 36.76(15) . . ?
P1 Rh1 P2 115.23(5) . . ?
N2 Rh1 P2 34.10(11) . . ?
P3 Rh1 P2 107.05(4) . . ?
I1 Rh1 P2 135.69(3) . . ?
C55 Rh2 P4 80.09(15) . . ?
C55 Rh2 N4 71.07(18) . . ?
P4 Rh2 N4 145.68(12) . . ?
C55 Rh2 P6 99.92(15) . . ?
P4 Rh2 P6 92.34(5) . . ?
N4 Rh2 P6 110.31(12) . . ?
C55 Rh2 I2 158.07(15) . . ?
P4 Rh2 I2 96.33(4) . . ?
N4 Rh2 I2 103.44(10) . . ?
P6 Rh2 I2 101.85(3) . . ?
C55 Rh2 P5 36.82(15) . . ?
P4 Rh2 P5 115.26(5) . . ?
N4 Rh2 P5 34.28(11) . . ?
P6 Rh2 P5 107.73(5) . . ?
I2 Rh2 P5 134.93(3) . . ?
N4 P5 C55 95.5(2) . . ?
N4 P5 C77 115.1(2) . . ?
C55 P5 C77 111.0(2) . . ?
N4 P5 C71 115.0(2) . . ?
C55 P5 C71 111.9(3) . . ?
C77 P5 C71 108.0(2) . . ?
N4 P5 Rh2 51.80(14) . . ?
C55 P5 Rh2 43.72(16) . . ?
C77 P5 Rh2 123.60(17) . . ?
C71 P5 Rh2 127.61(18) . . ?
O1 P1 C5 102.3(2) . . ?
O1 P1 C11 103.1(2) . . ?
C5 P1 C11 107.0(3) . . ?
O1 P1 Rh1 104.55(14) . . ?
C5 P1 Rh1 111.41(18) . . ?
C11 P1 Rh1 125.69(19) . . ?
N1 P3 C36 103.8(2) . . ?
N1 P3 C42 114.0(2) . . ?
C36 P3 C42 106.2(2) . . ?
N1 P3 Rh1 117.52(19) . . ?
C36 P3 Rh1 112.49(18) . . ?
C42 P3 Rh1 102.65(18) . . ?
N2 P2 C1 95.8(2) . . ?
N2 P2 C17 115.1(3) . . ?
C1 P2 C17 112.3(2) . . ?
N2 P2 C23 115.7(2) . . ?
C1 P2 C23 110.7(3) . . ?
C17 P2 C23 107.0(3) . . ?
N2 P2 Rh1 52.00(14) . . ?
C1 P2 Rh1 43.94(16) . . ?
C17 P2 Rh1 124.14(18) . . ?
C23 P2 Rh1 127.99(18) . . ?
N3 P6 C96 103.2(2) . . ?
N3 P6 C90 114.7(3) . . ?
C96 P6 C90 103.8(3) . . ?
N3 P6 Rh2 115.9(2) . . ?
C96 P6 Rh2 114.44(19) . . ?
C90 P6 Rh2 104.56(18) . . ?
O2 P4 C65 102.3(2) . . ?
O2 P4 C59 100.6(2) . . ?
C65 P4 C59 107.8(3) . . ?
O2 P4 Rh2 104.75(14) . . ?
C65 P4 Rh2 111.57(18) . . ?
C59 P4 Rh2 126.6(2) . . ?
C2 O1 P1 112.5(3) . . ?
C56 O2 P4 113.0(3) . . ?
C29 N2 P2 125.0(4) . . ?
C29 N2 Rh1 141.0(3) . . ?
P2 N2 Rh1 93.90(18) . . ?
C83 N4 P5 124.5(3) . . ?
C83 N4 Rh2 141.5(3) . . ?
P5 N4 Rh2 93.92(19) . . ?
C102 N3 P6 132.1(4) . . ?
C48 N1 P3 130.0(4) . . ?
C1 C2 O1 118.0(4) . . ?
C1 C2 C3 129.7(5) . . ?
O1 C2 C3 112.4(4) . . ?
C38 C37 C36 120.7(5) . . ?
C38 C37 H37 119.7 . . ?
C36 C37 H37 119.7 . . ?
C16 C11 C12 112.1(5) . . ?
C16 C11 P1 115.1(3) . . ?
C12 C11 P1 112.3(4) . . ?
C16 C11 H11 105.4 . . ?
C12 C11 H11 105.4 . . ?
P1 C11 H11 105.4 . . ?
C37 C36 C41 118.8(5) . . ?
C37 C36 P3 120.8(4) . . ?
C41 C36 P3 120.4(4) . . ?
C2 C1 P2 136.8(4) . . ?
C2 C1 Rh1 121.0(4) . . ?
P2 C1 Rh1 99.3(2) . . ?
C84 C83 C88 117.5(5) . . ?
C84 C83 N4 123.5(5) . . ?
C88 C83 N4 118.9(5) . . ?
C82 C77 C78 119.4(5) . . ?
C82 C77 P5 120.5(4) . . ?
C78 C77 P5 119.7(4) . . ?
C28 C23 C24 118.6(5) . . ?
C28 C23 P2 116.5(4) . . ?
C24 C23 P2 124.7(4) . . ?
C72 C71 C76 118.7(5) . . ?
C72 C71 P5 116.8(4) . . ?
C76 C71 P5 124.5(4) . . ?
C56 C55 P5 136.7(4) . . ?
C56 C55 Rh2 121.4(4) . . ?
P5 C55 Rh2 99.5(2) . . ?
C30 C29 C34 117.5(5) . . ?
C30 C29 N2 123.4(5) . . ?
C34 C29 N2 119.1(5) . . ?
C55 C56 O2 117.7(4) . . ?
C55 C56 C57 130.3(5) . . ?
O2 C56 C57 111.9(4) . . ?
C43 C42 C47 117.9(5) . . ?
C43 C42 P3 123.5(4) . . ?
C47 C42 P3 118.3(4) . . ?
C95 C90 C91 118.4(6) . . ?
C95 C90 P6 119.1(5) . . ?
C91 C90 P6 122.0(4) . . ?
C81 C82 C77 120.2(5) . . ?
C81 C82 H82 119.9 . . ?
C77 C82 H82 119.9 . . ?
C22 C17 C18 119.7(5) . . ?
C22 C17 P2 120.4(4) . . ?
C18 C17 P2 119.8(5) . . ?
C15 C16 C11 110.2(4) . . ?
C15 C16 H16A 109.6 . . ?
C11 C16 H16A 109.6 . . ?
C15 C16 H16B 109.6 . . ?
C11 C16 H16B 109.6 . . ?
H16A C16 H16B 108.1 . . ?
C100 C101 C96 120.3(5) . . ?
C100 C101 H101 119.8 . . ?
C96 C101 H101 119.8 . . ?
C85 C84 C83 120.7(5) . . ?
C85 C84 H84 119.7 . . ?
C83 C84 H84 119.7 . . ?
C97 C96 C101 118.3(5) . . ?
C97 C96 P6 120.4(4) . . ?
C101 C96 P6 121.2(4) . . ?
C103 C102 N3 125.5(6) . . ?
C103 C102 C107 114.9(5) . . ?
N3 C102 C107 119.6(5) . . ?
C60 C59 C64 112.3(5) . . ?
C60 C59 P4 114.5(4) . . ?
C64 C59 P4 112.2(4) . . ?
C60 C59 H59 105.6 . . ?
C64 C59 H59 105.6 . . ?
P4 C59 H59 105.6 . . ?
C53 C48 C49 116.7(5) . . ?
C53 C48 N1 123.1(5) . . ?
C49 C48 N1 120.1(5) . . ?
C27 C28 C23 120.6(5) . . ?
C27 C28 H28 119.7 . . ?
C23 C28 H28 119.7 . . ?
C98 C97 C96 120.7(6) . . ?
C98 C97 H97 119.6 . . ?
C96 C97 H97 119.6 . . ?
C94 C95 C90 121.0(6) . . ?
C94 C95 H95 119.5 . . ?
C90 C95 H95 119.5 . . ?
C87 C88 C83 120.4(5) . . ?
C87 C88 H88 119.8 . . ?
C83 C88 H88 119.8 . . ?
C90 C91 C92 121.0(5) . . ?
C90 C91 H91 119.5 . . ?
C92 C91 H91 119.5 . . ?
C13 C12 C11 109.8(5) . . ?
C13 C12 H12A 109.7 . . ?
C11 C12 H12A 109.7 . . ?
C13 C12 H12B 109.7 . . ?
C11 C12 H12B 109.7 . . ?
H12A C12 H12B 108.2 . . ?
C2 C3 C4 114.1(5) . . ?
C2 C3 H3A 108.7 . . ?
C4 C3 H3A 108.7 . . ?
C2 C3 H3B 108.7 . . ?
C4 C3 H3B 108.7 . . ?
H3A C3 H3B 107.6 . . ?
C17 C22 C21 120.3(6) . . ?
C17 C22 H22 119.8 . . ?
C21 C22 H22 119.8 . . ?
C6 C5 C10 110.9(5) . . ?
C6 C5 P1 111.5(4) . . ?
C10 C5 P1 112.5(4) . . ?
C6 C5 H5 107.2 . . ?
C10 C5 H5 107.2 . . ?
P1 C5 H5 107.2 . . ?
C79 C78 C77 120.4(6) . . ?
C79 C78 H78 119.8 . . ?
C77 C78 H78 119.8 . . ?
C70 C65 C66 109.1(5) . . ?
C70 C65 P4 112.0(4) . . ?
C66 C65 P4 114.0(4) . . ?
C70 C65 H65 107.1 . . ?
C66 C65 H65 107.1 . . ?
P4 C65 H65 107.1 . . ?
C71 C76 C75 120.0(6) . . ?
C71 C76 H76 120.0 . . ?
C75 C76 H76 120.0 . . ?
C29 C34 C33 120.1(6) . . ?
C29 C34 H34 120.0 . . ?
C33 C34 H34 120.0 . . ?
C42 C43 C44 121.5(5) . . ?
C42 C43 H43 119.2 . . ?
C44 C43 H43 119.2 . . ?
C85 C86 C87 116.4(5) . . ?
C85 C86 C89 121.5(6) . . ?
C87 C86 C89 122.1(6) . . ?
C99 C100 C101 121.0(6) . . ?
C99 C100 H100 119.5 . . ?
C101 C100 H100 119.5 . . ?
C25 C26 C27 119.5(6) . . ?
C25 C26 H26 120.3 . . ?
C27 C26 H26 120.3 . . ?
C29 C30 C31 120.9(6) . . ?
C29 C30 H30 119.6 . . ?
C31 C30 H30 119.6 . . ?
C9 C10 C5 111.2(5) . . ?
C9 C10 H10A 109.4 . . ?
C5 C10 H10A 109.4 . . ?
C9 C10 H10B 109.4 . . ?
C5 C10 H10B 109.4 . . ?
H10A C10 H10B 108.0 . . ?
C12 C13 C14 111.5(4) . . ?
C12 C13 H13A 109.3 . . ?
C14 C13 H13A 109.3 . . ?
C12 C13 H13B 109.3 . . ?
C14 C13 H13B 109.3 . . ?
H13A C13 H13B 108.0 . . ?
C16 C15 C14 110.8(5) . . ?
C16 C15 H15A 109.5 . . ?
C14 C15 H15A 109.5 . . ?
C16 C15 H15B 109.5 . . ?
C14 C15 H15B 109.5 . . ?
H15A C15 H15B 108.1 . . ?
C36 C41 C40 120.0(5) . . ?
C36 C41 H41 120.0 . . ?
C40 C41 H41 120.0 . . ?
C69 C70 C65 111.5(5) . . ?
C69 C70 H70A 109.3 . . ?
C65 C70 H70A 109.3 . . ?
C69 C70 H70B 109.3 . . ?
C65 C70 H70B 109.3 . . ?
H70A C70 H70B 108.0 . . ?
C50 C49 C48 120.5(5) . . ?
C50 C49 H49 119.7 . . ?
C48 C49 H49 119.7 . . ?
C82 C81 C80 119.8(6) . . ?
C82 C81 H81 120.1 . . ?
C80 C81 H81 120.1 . . ?
C56 C57 C58 111.1(5) . . ?
C56 C57 H57A 109.4 . . ?
C58 C57 H57A 109.4 . . ?
C56 C57 H57B 109.4 . . ?
C58 C57 H57B 109.4 . . ?
H57A C57 H57B 108.0 . . ?
C37 C38 C39 120.6(6) . . ?
C37 C38 H38 119.7 . . ?
C39 C38 H38 119.7 . . ?
C88 C87 C86 122.5(5) . . ?
C88 C87 H87 118.7 . . ?
C86 C87 H87 118.7 . . ?
C57 C58 H58A 109.5 . . ?
C57 C58 H58B 109.5 . . ?
H58A C58 H58B 109.5 . . ?
C57 C58 H58C 109.5 . . ?
H58A C58 H58C 109.5 . . ?
H58B C58 H58C 109.5 . . ?
C73 C72 C71 121.0(6) . . ?
C73 C72 H72 119.5 . . ?
C71 C72 H72 119.5 . . ?
C61 C60 C59 109.2(5) . . ?
C61 C60 H60A 109.8 . . ?
C59 C60 H60A 109.8 . . ?
C61 C60 H60B 109.8 . . ?
C59 C60 H60B 109.8 . . ?
H60A C60 H60B 108.3 . . ?
C74 C75 C76 120.0(6) . . ?
C74 C75 H75 120.0 . . ?
C76 C75 H75 120.0 . . ?
C24 C25 C26 120.8(6) . . ?
C24 C25 H25 119.6 . . ?
C26 C25 H25 119.6 . . ?
C43 C44 C45 118.9(6) . . ?
C43 C44 H44 120.5 . . ?
C45 C44 H44 120.5 . . ?
C86 C85 C84 122.5(6) . . ?
C86 C85 H85 118.8 . . ?
C84 C85 H85 118.8 . . ?
C17 C18 C19 119.8(6) . . ?
C17 C18 H18 120.1 . . ?
C19 C18 H18 120.1 . . ?
C63 C64 C59 109.6(5) . . ?
C63 C64 H64A 109.7 . . ?
C59 C64 H64A 109.7 . . ?
C63 C64 H64B 109.7 . . ?
C59 C64 H64B 109.7 . . ?
H64A C64 H64B 108.2 . . ?
C25 C24 C23 120.0(6) . . ?
C25 C24 H24 120.0 . . ?
C23 C24 H24 120.0 . . ?
C28 C27 C26 120.5(6) . . ?
C28 C27 H27 119.8 . . ?
C26 C27 H27 119.8 . . ?
C22 C21 C20 119.8(6) . . ?
C22 C21 H21 120.1 . . ?
C20 C21 H21 120.1 . . ?
C75 C74 C73 120.1(6) . . ?
C75 C74 H74 119.9 . . ?
C73 C74 H74 119.9 . . ?
C104 C105 C106 116.4(6) . . ?
C104 C105 C108 122.1(6) . . ?
C106 C105 C108 121.4(6) . . ?
C39 C40 C41 120.2(5) . . ?
C39 C40 H40 119.9 . . ?
C41 C40 H40 119.9 . . ?
C31 C32 C33 116.6(6) . . ?
C31 C32 C35 121.1(7) . . ?
C33 C32 C35 122.2(7) . . ?
C97 C98 C99 120.4(6) . . ?
C97 C98 H98 119.8 . . ?
C99 C98 H98 119.8 . . ?
C7 C6 C5 111.3(5) . . ?
C7 C6 H6A 109.4 . . ?
C5 C6 H6A 109.4 . . ?
C7 C6 H6B 109.4 . . ?
C5 C6 H6B 109.4 . . ?
H6A C6 H6B 108.0 . . ?
C32 C33 C34 122.7(6) . . ?
C32 C33 H33 118.6 . . ?
C34 C33 H33 118.6 . . ?
C46 C47 C42 121.1(6) . . ?
C46 C47 H47 119.5 . . ?
C42 C47 H47 119.5 . . ?
C100 C99 C98 119.2(5) . . ?
C100 C99 H99 120.4 . . ?
C98 C99 H99 120.4 . . ?
C52 C51 C50 117.9(6) . . ?
C52 C51 C54 122.1(6) . . ?
C50 C51 C54 120.0(6) . . ?
C40 C39 C38 119.8(5) . . ?
C40 C39 H39 120.1 . . ?
C38 C39 H39 120.1 . . ?
C32 C31 C30 122.1(6) . . ?
C32 C31 H31 118.9 . . ?
C30 C31 H31 118.9 . . ?
C94 C93 C92 120.1(6) . . ?
C94 C93 H93 119.9 . . ?
C92 C93 H93 119.9 . . ?
C93 C92 C91 118.9(6) . . ?
C93 C92 H92 120.5 . . ?
C91 C92 H92 120.5 . . ?
C13 C14 C15 111.1(5) . . ?
C13 C14 H14A 109.4 . . ?
C15 C14 H14A 109.4 . . ?
C13 C14 H14B 109.4 . . ?
C15 C14 H14B 109.4 . . ?
H14A C14 H14B 108.0 . . ?
C80 C79 C78 119.2(5) . . ?
C80 C79 H79 120.4 . . ?
C78 C79 H79 120.4 . . ?
C95 C94 C93 120.5(6) . . ?
C95 C94 H94 119.8 . . ?
C93 C94 H94 119.8 . . ?
C51 C50 C49 122.1(6) . . ?
C51 C50 H50 118.9 . . ?
C49 C50 H50 118.9 . . ?
C48 C53 C52 121.4(6) . . ?
C48 C53 H53 119.3 . . ?
C52 C53 H53 119.3 . . ?
C47 C46 C45 120.8(6) . . ?
C47 C46 H46 119.6 . . ?
C45 C46 H46 119.6 . . ?
C61 C62 C63 111.4(5) . . ?
C61 C62 H62A 109.4 . . ?
C63 C62 H62A 109.4 . . ?
C61 C62 H62B 109.4 . . ?
C63 C62 H62B 109.4 . . ?
H62A C62 H62B 108.0 . . ?
C3 C4 H4A 109.5 . . ?
C3 C4 H4B 109.5 . . ?
H4A C4 H4B 109.5 . . ?
C3 C4 H4C 109.5 . . ?
H4A C4 H4C 109.5 . . ?
H4B C4 H4C 109.5 . . ?
C79 C80 C81 120.9(6) . . ?
C79 C80 H80 119.6 . . ?
C81 C80 H80 119.6 . . ?
C67 C66 C65 111.2(5) . . ?
C67 C66 H66A 109.4 . . ?
C65 C66 H66A 109.4 . . ?
C67 C66 H66B 109.4 . . ?
C65 C66 H66B 109.4 . . ?
H66A C66 H66B 108.0 . . ?
C62 C61 C60 112.1(5) . . ?
C62 C61 H61A 109.2 . . ?
C60 C61 H61A 109.2 . . ?
C62 C61 H61B 109.2 . . ?
C60 C61 H61B 109.2 . . ?
H61A C61 H61B 107.9 . . ?
C66 C67 C68 111.3(5) . . ?
C66 C67 H67A 109.4 . . ?
C68 C67 H67A 109.4 . . ?
C66 C67 H67B 109.4 . . ?
C68 C67 H67B 109.4 . . ?
H67A C67 H67B 108.0 . . ?
C68 C69 C70 111.7(5) . . ?
C68 C69 H69A 109.3 . . ?
C70 C69 H69A 109.3 . . ?
C68 C69 H69B 109.3 . . ?
C70 C69 H69B 109.3 . . ?
H69A C69 H69B 107.9 . . ?
C6 C7 C8 110.2(6) . . ?
C6 C7 H7A 109.6 . . ?
C8 C7 H7A 109.6 . . ?
C6 C7 H7B 109.6 . . ?
C8 C7 H7B 109.6 . . ?
H7A C7 H7B 108.1 . . ?
C72 C73 C74 120.1(6) . . ?
C72 C73 H73 120.0 . . ?
C74 C73 H73 120.0 . . ?
C46 C45 C44 119.8(6) . . ?
C46 C45 H45 120.1 . . ?
C44 C45 H45 120.1 . . ?
C51 C52 C53 121.2(6) . . ?
C51 C52 H52 119.4 . . ?
C53 C52 H52 119.4 . . ?
C102 C103 C104 122.4(7) . . ?
C102 C103 H103 118.8 . . ?
C104 C103 H103 118.8 . . ?
C64 C63 C62 111.0(6) . . ?
C64 C63 H63A 109.4 . . ?
C62 C63 H63A 109.4 . . ?
C64 C63 H63B 109.4 . . ?
C62 C63 H63B 109.4 . . ?
H63A C63 H63B 108.0 . . ?
C20 C19 C18 119.7(6) . . ?
C20 C19 H19 120.1 . . ?
C18 C19 H19 120.1 . . ?
C105 C104 C103 123.3(7) . . ?
C105 C104 H104 118.3 . . ?
C103 C104 H104 118.3 . . ?
C8 C9 C10 111.6(6) . . ?
C8 C9 H9A 109.3 . . ?
C10 C9 H9A 109.3 . . ?
C8 C9 H9B 109.3 . . ?
C10 C9 H9B 109.3 . . ?
H9A C9 H9B 108.0 . . ?
C69 C68 C67 111.0(6) . . ?
C69 C68 H68A 109.4 . . ?
C67 C68 H68A 109.4 . . ?
C69 C68 H68B 109.4 . . ?
C67 C68 H68B 109.4 . . ?
H68A C68 H68B 108.0 . . ?
C9 C8 C7 110.4(6) . . ?
C9 C8 H8A 109.6 . . ?
C7 C8 H8A 109.6 . . ?
C9 C8 H8B 109.6 . . ?
C7 C8 H8B 109.6 . . ?
H8A C8 H8B 108.1 . . ?
C19 C20 C21 120.6(6) . . ?
C19 C20 H20 119.7 . . ?
C21 C20 H20 119.7 . . ?
C106 C107 C102 121.3(7) . . ?
C106 C107 H107 119.3 . . ?
C102 C107 H107 119.3 . . ?
C86 C89 H89A 109.5 . . ?
C86 C89 H89B 109.5 . . ?
H89A C89 H89B 109.5 . . ?
C86 C89 H89C 109.5 . . ?
H89A C89 H89C 109.5 . . ?
H89B C89 H89C 109.5 . . ?
C51 C54 H54A 109.5 . . ?
C51 C54 H54B 109.5 . . ?
H54A C54 H54B 109.5 . . ?
C51 C54 H54C 109.5 . . ?
H54A C54 H54C 109.5 . . ?
H54B C54 H54C 109.5 . . ?
C107 C106 C105 121.5(7) . . ?
C107 C106 H106 119.2 . . ?
C105 C106 H106 119.2 . . ?
C32 C35 H35A 109.5 . . ?
C32 C35 H35B 109.5 . . ?
H35A C35 H35B 109.5 . . ?
C32 C35 H35C 109.5 . . ?
H35A C35 H35C 109.5 . . ?
H35B C35 H35C 109.5 . . ?
C105 C108 H10C 109.5 . . ?
C105 C108 H10D 109.5 . . ?
H10C C108 H10D 109.5 . . ?
C105 C108 H10E 109.5 . . ?
H10C C108 H10E 109.5 . . ?
H10D C108 H10E 109.5 . . ?

loop_
_geom_bond_atom_site_label_1
_geom_bond_atom_site_label_2
_geom_bond_distance
_geom_bond_site_symmetry_2
_geom_bond_publ_flag
I1 Rh1 2.7136(5) . ?
I2 Rh2 2.7123(5) . ?
Rh1 C1 2.017(5) . ?
Rh1 P1 2.1983(14) . ?
Rh1 N2 2.265(4) . ?
Rh1 P3 2.2846(14) . ?
Rh1 P2 2.8681(13) . ?
Rh2 C55 2.006(5) . ?
Rh2 P4 2.2062(14) . ?
Rh2 N4 2.255(4) . ?
Rh2 P6 2.2814(14) . ?
Rh2 P5 2.8632(13) . ?
P5 N4 1.616(4) . ?
P5 C55 1.740(5) . ?
P5 C77 1.800(6) . ?
P5 C71 1.814(6) . ?
P1 O1 1.665(4) . ?
P1 C5 1.839(6) . ?
P1 C11 1.841(5) . ?
P3 N1 1.576(4) . ?
P3 C36 1.821(5) . ?
P3 C42 1.826(6) . ?
P2 N2 1.612(4) . ?
P2 C1 1.739(5) . ?
P2 C17 1.807(6) . ?
P2 C23 1.810(6) . ?
P6 N3 1.581(5) . ?
P6 C96 1.820(5) . ?
P6 C90 1.846(6) . ?
P4 O2 1.663(4) . ?
P4 C65 1.833(6) . ?
P4 C59 1.833(6) . ?
O1 C2 1.399(6) . ?
O2 C56 1.381(6) . ?
N2 C29 1.413(6) . ?
N4 C83 1.411(6) . ?
N3 C102 1.389(7) . ?
N1 C48 1.403(7) . ?
C2 C1 1.329(7) . ?
C2 C3 1.502(7) . ?
C37 C38 1.380(8) . ?
C37 C36 1.390(8) . ?
C37 H37 0.9500 . ?
C11 C16 1.529(7) . ?
C11 C12 1.534(7) . ?
C11 H11 1.0000 . ?
C36 C41 1.398(7) . ?
C83 C84 1.394(8) . ?
C83 C88 1.399(7) . ?
C77 C82 1.385(8) . ?
C77 C78 1.404(7) . ?
C23 C28 1.389(8) . ?
C23 C24 1.400(7) . ?
C71 C72 1.383(8) . ?
C71 C76 1.389(7) . ?
C55 C56 1.347(7) . ?
C29 C30 1.393(8) . ?
C29 C34 1.393(8) . ?
C56 C57 1.484(7) . ?
C42 C43 1.384(8) . ?
C42 C47 1.395(7) . ?
C90 C95 1.379(8) . ?
C90 C91 1.384(8) . ?
C82 C81 1.373(8) . ?
C82 H82 0.9500 . ?
C17 C22 1.376(8) . ?
C17 C18 1.397(8) . ?
C16 C15 1.523(8) . ?
C16 H16A 0.9900 . ?
C16 H16B 0.9900 . ?
C101 C100 1.383(7) . ?
C101 C96 1.408(8) . ?
C101 H101 0.9500 . ?
C84 C85 1.387(8) . ?
C84 H84 0.9500 . ?
C96 C97 1.398(8) . ?
C102 C103 1.358(8) . ?
C102 C107 1.406(9) . ?
C59 C60 1.548(8) . ?
C59 C64 1.552(8) . ?
C59 H59 1.0000 . ?
C48 C53 1.389(8) . ?
C48 C49 1.396(8) . ?
C28 C27 1.374(8) . ?
C28 H28 0.9500 . ?
C97 C98 1.383(8) . ?
C97 H97 0.9500 . ?
C95 C94 1.365(9) . ?
C95 H95 0.9500 . ?
C88 C87 1.385(7) . ?
C88 H88 0.9500 . ?
C91 C92 1.393(8) . ?
C91 H91 0.9500 . ?
C12 C13 1.520(8) . ?
C12 H12A 0.9900 . ?
C12 H12B 0.9900 . ?
C3 C4 1.513(9) . ?
C3 H3A 0.9900 . ?
C3 H3B 0.9900 . ?
C22 C21 1.386(8) . ?
C22 H22 0.9500 . ?
C5 C6 1.526(8) . ?
C5 C10 1.539(8) . ?
C5 H5 1.0000 . ?
C78 C79 1.382(8) . ?
C78 H78 0.9500 . ?
C65 C70 1.540(8) . ?
C65 C66 1.546(8) . ?
C65 H65 1.0000 . ?
C76 C75 1.395(8) . ?
C76 H76 0.9500 . ?
C34 C33 1.399(8) . ?
C34 H34 0.9500 . ?
C43 C44 1.387(9) . ?
C43 H43 0.9500 . ?
C86 C85 1.382(8) . ?
C86 C87 1.390(8) . ?
C86 C89 1.506(8) . ?
C100 C99 1.378(9) . ?
C100 H100 0.9500 . ?
C26 C25 1.378(9) . ?
C26 C27 1.379(8) . ?
C26 H26 0.9500 . ?
C30 C31 1.401(8) . ?
C30 H30 0.9500 . ?
C10 C9 1.519(9) . ?
C10 H10A 0.9900 . ?
C10 H10B 0.9900 . ?
C13 C14 1.530(8) . ?
C13 H13A 0.9900 . ?
C13 H13B 0.9900 . ?
C15 C14 1.537(8) . ?
C15 H15A 0.9900 . ?
C15 H15B 0.9900 . ?
C41 C40 1.399(7) . ?
C41 H41 0.9500 . ?
C70 C69 1.527(9) . ?
C70 H70A 0.9900 . ?
C70 H70B 0.9900 . ?
C49 C50 1.382(8) . ?
C49 H49 0.9500 . ?
C81 C80 1.395(8) . ?
C81 H81 0.9500 . ?
C57 C58 1.547(8) . ?
C57 H57A 0.9900 . ?
C57 H57B 0.9900 . ?
C38 C39 1.381(9) . ?
C38 H38 0.9500 . ?
C87 H87 0.9500 . ?
C58 H58A 0.9800 . ?
C58 H58B 0.9800 . ?
C58 H58C 0.9800 . ?
C72 C73 1.373(9) . ?
C72 H72 0.9500 . ?
C60 C61 1.530(8) . ?
C60 H60A 0.9900 . ?
C60 H60B 0.9900 . ?
C75 C74 1.370(9) . ?
C75 H75 0.9500 . ?
C25 C24 1.375(9) . ?
C25 H25 0.9500 . ?
C44 C45 1.393(9) . ?
C44 H44 0.9500 . ?
C85 H85 0.9500 . ?
C18 C19 1.398(8) . ?
C18 H18 0.9500 . ?
C64 C63 1.524(8) . ?
C64 H64A 0.9900 . ?
C64 H64B 0.9900 . ?
C24 H24 0.9500 . ?
C27 H27 0.9500 . ?
C21 C20 1.390(9) . ?
C21 H21 0.9500 . ?
C74 C73 1.375(9) . ?
C74 H74 0.9500 . ?
C105 C104 1.321(9) . ?
C105 C106 1.382(9) . ?
C105 C108 1.516(9) . ?
C40 C39 1.380(9) . ?
C40 H40 0.9500 . ?
C32 C31 1.374(10) . ?
C32 C33 1.383(10) . ?
C32 C35 1.505(8) . ?
C98 C99 1.396(9) . ?
C98 H98 0.9500 . ?
C6 C7 1.523(9) . ?
C6 H6A 0.9900 . ?
C6 H6B 0.9900 . ?
C33 H33 0.9500 . ?
C47 C46 1.362(9) . ?
C47 H47 0.9500 . ?
C99 H99 0.9500 . ?
C51 C52 1.358(9) . ?
C51 C50 1.374(9) . ?
C51 C54 1.535(8) . ?
C39 H39 0.9500 . ?
C31 H31 0.9500 . ?
C93 C94 1.375(10) . ?
C93 C92 1.379(9) . ?
C93 H93 0.9500 . ?
C92 H92 0.9500 . ?
C14 H14A 0.9900 . ?
C14 H14B 0.9900 . ?
C79 C80 1.373(9) . ?
C79 H79 0.9500 . ?
C94 H94 0.9500 . ?
C50 H50 0.9500 . ?
C53 C52 1.394(8) . ?
C53 H53 0.9500 . ?
C46 C45 1.374(9) . ?
C46 H46 0.9500 . ?
C62 C61 1.511(10) . ?
C62 C63 1.538(9) . ?
C62 H62A 0.9900 . ?
C62 H62B 0.9900 . ?
C4 H4A 0.9800 . ?
C4 H4B 0.9800 . ?
C4 H4C 0.9800 . ?
C80 H80 0.9500 . ?
C66 C67 1.525(9) . ?
C66 H66A 0.9900 . ?
C66 H66B 0.9900 . ?
C61 H61A 0.9900 . ?
C61 H61B 0.9900 . ?
C67 C68 1.539(10) . ?
C67 H67A 0.9900 . ?
C67 H67B 0.9900 . ?
C69 C68 1.522(10) . ?
C69 H69A 0.9900 . ?
C69 H69B 0.9900 . ?
C7 C8 1.529(10) . ?
C7 H7A 0.9900 . ?
C7 H7B 0.9900 . ?
C73 H73 0.9500 . ?
C45 H45 0.9500 . ?
C52 H52 0.9500 . ?
C103 C104 1.378(9) . ?
C103 H103 0.9500 . ?
C63 H63A 0.9900 . ?
C63 H63B 0.9900 . ?
C19 C20 1.368(10) . ?
C19 H19 0.9500 . ?
C104 H104 0.9500 . ?
C9 C8 1.518(10) . ?
C9 H9A 0.9900 . ?
C9 H9B 0.9900 . ?
C68 H68A 0.9900 . ?
C68 H68B 0.9900 . ?
C8 H8A 0.9900 . ?
C8 H8B 0.9900 . ?
C20 H20 0.9500 . ?
C107 C106 1.378(9) . ?
C107 H107 0.9500 . ?
C89 H89A 0.9800 . ?
C89 H89B 0.9800 . ?
C89 H89C 0.9800 . ?
C54 H54A 0.9800 . ?
C54 H54B 0.9800 . ?
C54 H54C 0.9800 . ?
C106 H106 0.9500 . ?
C35 H35A 0.9800 . ?
C35 H35B 0.9800 . ?
C35 H35C 0.9800 . ?
C108 H10C 0.9800 . ?
C108 H10D 0.9800 . ?
C108 H10E 0.9800 . ?

loop_
_geom_torsion_atom_site_label_1
_geom_torsion_atom_site_label_2
_geom_torsion_atom_site_label_3
_geom_torsion_atom_site_label_4
_geom_torsion
_geom_torsion_site_symmetry_1
_geom_torsion_site_symmetry_2
_geom_torsion_site_symmetry_3
_geom_torsion_site_symmetry_4
_geom_torsion_publ_flag
C5 P1 O1 C2 97.0(4) . . . . ?
C11 P1 O1 C2 -152.1(4) . . . . ?
Rh1 P1 O1 C2 -19.3(4) . . . . ?
C65 P4 O2 C56 -98.3(4) . . . . ?
C59 P4 O2 C56 150.7(4) . . . . ?
Rh2 P4 O2 C56 18.2(4) . . . . ?
C1 P2 N2 C29 -173.8(5) . . . . ?
C17 P2 N2 C29 68.2(5) . . . . ?
C23 P2 N2 C29 -57.5(5) . . . . ?
Rh1 P2 N2 C29 -176.9(5) . . . . ?
C1 P2 N2 Rh1 3.1(2) . . . . ?
C17 P2 N2 Rh1 -114.9(2) . . . . ?
C23 P2 N2 Rh1 119.4(2) . . . . ?
C55 P5 N4 C83 175.3(5) . . . . ?
C77 P5 N4 C83 -68.4(5) . . . . ?
C71 P5 N4 C83 58.0(5) . . . . ?
Rh2 P5 N4 C83 177.4(5) . . . . ?
C55 P5 N4 Rh2 -2.1(2) . . . . ?
C77 P5 N4 Rh2 114.2(2) . . . . ?
C71 P5 N4 Rh2 -119.4(2) . . . . ?
C96 P6 N3 C102 -159.3(6) . . . . ?
C90 P6 N3 C102 -47.2(7) . . . . ?
Rh2 P6 N3 C102 74.8(6) . . . . ?
C36 P3 N1 C48 158.7(5) . . . . ?
C42 P3 N1 C48 43.7(6) . . . . ?
Rh1 P3 N1 C48 -76.4(5) . . . . ?
P1 O1 C2 C1 20.0(6) . . . . ?
P1 O1 C2 C3 -160.7(4) . . . . ?
O1 P1 C11 C16 -16.2(5) . . . . ?
C5 P1 C11 C16 91.3(5) . . . . ?
Rh1 P1 C11 C16 -135.2(4) . . . . ?
O1 P1 C11 C12 -146.2(4) . . . . ?
C5 P1 C11 C12 -38.7(5) . . . . ?
Rh1 P1 C11 C12 94.9(4) . . . . ?
C38 C37 C36 C41 -1.2(9) . . . . ?
C38 C37 C36 P3 179.1(5) . . . . ?
N1 P3 C36 C37 9.4(6) . . . . ?
C42 P3 C36 C37 129.8(5) . . . . ?
Rh1 P3 C36 C37 -118.7(5) . . . . ?
N1 P3 C36 C41 -170.3(5) . . . . ?
C42 P3 C36 C41 -49.9(5) . . . . ?
Rh1 P3 C36 C41 61.7(5) . . . . ?
O1 C2 C1 P2 -166.1(4) . . . . ?
C3 C2 C1 P2 14.7(11) . . . . ?
O1 C2 C1 Rh1 -10.0(7) . . . . ?
C3 C2 C1 Rh1 170.8(5) . . . . ?
N2 P2 C1 C2 155.9(6) . . . . ?
C17 P2 C1 C2 -84.0(7) . . . . ?
C23 P2 C1 C2 35.6(7) . . . . ?
Rh1 P2 C1 C2 159.3(8) . . . . ?
N2 P2 C1 Rh1 -3.5(3) . . . . ?
C17 P2 C1 Rh1 116.7(3) . . . . ?
C23 P2 C1 Rh1 -123.7(2) . . . . ?
P5 N4 C83 C84 0.0(8) . . . . ?
Rh2 N4 C83 C84 175.8(4) . . . . ?
P5 N4 C83 C88 -179.2(4) . . . . ?
Rh2 N4 C83 C88 -3.4(9) . . . . ?
N4 P5 C77 C82 2.9(5) . . . . ?
C55 P5 C77 C82 109.9(5) . . . . ?
C71 P5 C77 C82 -127.0(5) . . . . ?
Rh2 P5 C77 C82 62.3(5) . . . . ?
N4 P5 C77 C78 -170.1(4) . . . . ?
C55 P5 C77 C78 -63.1(5) . . . . ?
C71 P5 C77 C78 60.0(5) . . . . ?
Rh2 P5 C77 C78 -110.7(4) . . . . ?
N2 P2 C23 C28 -46.8(5) . . . . ?
C1 P2 C23 C28 60.8(5) . . . . ?
C17 P2 C23 C28 -176.5(4) . . . . ?
Rh1 P2 C23 C28 13.7(5) . . . . ?
N2 P2 C23 C24 137.8(5) . . . . ?
C1 P2 C23 C24 -114.6(5) . . . . ?
C17 P2 C23 C24 8.0(6) . . . . ?
Rh1 P2 C23 C24 -161.7(4) . . . . ?
N4 P5 C71 C72 51.8(5) . . . . ?
C55 P5 C71 C72 -55.7(5) . . . . ?
C77 P5 C71 C72 -178.2(5) . . . . ?
Rh2 P5 C71 C72 -8.0(6) . . . . ?
N4 P5 C71 C76 -129.2(5) . . . . ?
C55 P5 C71 C76 123.3(5) . . . . ?
C77 P5 C71 C76 0.8(6) . . . . ?
Rh2 P5 C71 C76 171.0(4) . . . . ?
N4 P5 C55 C56 -158.7(6) . . . . ?
C77 P5 C55 C56 81.7(7) . . . . ?
C71 P5 C55 C56 -39.0(7) . . . . ?
Rh2 P5 C55 C56 -161.2(8) . . . . ?
N4 P5 C55 Rh2 2.4(3) . . . . ?
C77 P5 C55 Rh2 -117.1(2) . . . . ?
C71 P5 C55 Rh2 122.1(2) . . . . ?
P2 N2 C29 C30 4.6(8) . . . . ?
Rh1 N2 C29 C30 -170.4(4) . . . . ?
P2 N2 C29 C34 -176.8(4) . . . . ?
Rh1 N2 C29 C34 8.1(9) . . . . ?
P5 C55 C56 O2 167.6(4) . . . . ?
Rh2 C55 C56 O2 9.5(7) . . . . ?
P5 C55 C56 C57 -14.2(10) . . . . ?
Rh2 C55 C56 C57 -172.3(5) . . . . ?
P4 O2 C56 C55 -18.8(6) . . . . ?
P4 O2 C56 C57 162.7(4) . . . . ?
N1 P3 C42 C43 96.1(5) . . . . ?
C36 P3 C42 C43 -17.5(5) . . . . ?
Rh1 P3 C42 C43 -135.8(4) . . . . ?
N1 P3 C42 C47 -77.1(5) . . . . ?
C36 P3 C42 C47 169.3(5) . . . . ?
Rh1 P3 C42 C47 51.0(5) . . . . ?
N3 P6 C90 C95 81.0(5) . . . . ?
C96 P6 C90 C95 -167.2(4) . . . . ?
Rh2 P6 C90 C95 -46.9(5) . . . . ?
N3 P6 C90 C91 -90.7(5) . . . . ?
C96 P6 C90 C91 21.0(5) . . . . ?
Rh2 P6 C90 C91 141.3(4) . . . . ?
C78 C77 C82 C81 -0.6(8) . . . . ?
P5 C77 C82 C81 -173.6(5) . . . . ?
N2 P2 C17 C22 -9.4(5) . . . . ?
C1 P2 C17 C22 -117.7(5) . . . . ?
C23 P2 C17 C22 120.6(5) . . . . ?
Rh1 P2 C17 C22 -69.2(5) . . . . ?
N2 P2 C17 C18 168.2(4) . . . . ?
C1 P2 C17 C18 59.9(5) . . . . ?
C23 P2 C17 C18 -61.8(5) . . . . ?
Rh1 P2 C17 C18 108.4(4) . . . . ?
C12 C11 C16 C15 -56.9(7) . . . . ?
P1 C11 C16 C15 173.1(4) . . . . ?
C88 C83 C84 C85 1.2(8) . . . . ?
N4 C83 C84 C85 -178.0(5) . . . . ?
C100 C101 C96 C97 1.8(9) . . . . ?
C100 C101 C96 P6 -175.7(4) . . . . ?
N3 P6 C96 C97 -5.3(6) . . . . ?
C90 P6 C96 C97 -125.2(5) . . . . ?
Rh2 P6 C96 C97 121.5(5) . . . . ?
N3 P6 C96 C101 172.1(5) . . . . ?
C90 P6 C96 C101 52.2(5) . . . . ?
Rh2 P6 C96 C101 -61.1(5) . . . . ?
P6 N3 C102 C103 50.3(9) . . . . ?
P6 N3 C102 C107 -129.0(6) . . . . ?
O2 P4 C59 C60 15.1(5) . . . . ?
C65 P4 C59 C60 -91.6(5) . . . . ?
Rh2 P4 C59 C60 132.5(4) . . . . ?
O2 P4 C59 C64 144.7(4) . . . . ?
C65 P4 C59 C64 38.1(5) . . . . ?
Rh2 P4 C59 C64 -97.8(5) . . . . ?
P3 N1 C48 C53 -61.8(8) . . . . ?
P3 N1 C48 C49 119.4(6) . . . . ?
C24 C23 C28 C27 2.4(9) . . . . ?
P2 C23 C28 C27 -173.3(5) . . . . ?
C101 C96 C97 C98 -0.2(9) . . . . ?
P6 C96 C97 C98 177.3(5) . . . . ?
C91 C90 C95 C94 -2.4(9) . . . . ?
P6 C90 C95 C94 -174.5(5) . . . . ?
C84 C83 C88 C87 0.3(8) . . . . ?
N4 C83 C88 C87 179.5(5) . . . . ?
C95 C90 C91 C92 2.4(8) . . . . ?
P6 C90 C91 C92 174.3(4) . . . . ?
C16 C11 C12 C13 56.5(6) . . . . ?
P1 C11 C12 C13 -172.1(4) . . . . ?
C1 C2 C3 C4 -119.8(7) . . . . ?
O1 C2 C3 C4 61.0(6) . . . . ?
C18 C17 C22 C21 1.8(8) . . . . ?
P2 C17 C22 C21 179.4(4) . . . . ?
O1 P1 C5 C6 -77.4(4) . . . . ?
C11 P1 C5 C6 174.6(4) . . . . ?
Rh1 P1 C5 C6 33.8(4) . . . . ?
O1 P1 C5 C10 48.0(4) . . . . ?
C11 P1 C5 C10 -60.0(4) . . . . ?
Rh1 P1 C5 C10 159.2(3) . . . . ?
C82 C77 C78 C79 -0.8(9) . . . . ?
P5 C77 C78 C79 172.3(5) . . . . ?
O2 P4 C65 C70 76.5(4) . . . . ?
C59 P4 C65 C70 -178.1(4) . . . . ?
Rh2 P4 C65 C70 -35.0(5) . . . . ?
O2 P4 C65 C66 -48.0(4) . . . . ?
C59 P4 C65 C66 57.4(5) . . . . ?
Rh2 P4 C65 C66 -159.5(4) . . . . ?
C72 C71 C76 C75 0.7(9) . . . . ?
P5 C71 C76 C75 -178.3(5) . . . . ?
C30 C29 C34 C33 -1.5(9) . . . . ?
N2 C29 C34 C33 179.8(5) . . . . ?
C47 C42 C43 C44 -2.4(8) . . . . ?
P3 C42 C43 C44 -175.6(5) . . . . ?
C96 C101 C100 C99 -2.3(9) . . . . ?
C34 C29 C30 C31 0.4(8) . . . . ?
N2 C29 C30 C31 179.0(5) . . . . ?
C6 C5 C10 C9 -53.8(6) . . . . ?
P1 C5 C10 C9 -179.5(4) . . . . ?
C11 C12 C13 C14 -55.8(7) . . . . ?
C11 C16 C15 C14 56.0(7) . . . . ?
C37 C36 C41 C40 0.8(9) . . . . ?
P3 C36 C41 C40 -179.6(5) . . . . ?
C66 C65 C70 C69 -56.8(7) . . . . ?
P4 C65 C70 C69 176.0(4) . . . . ?
C53 C48 C49 C50 1.4(8) . . . . ?
N1 C48 C49 C50 -179.8(5) . . . . ?
C77 C82 C81 C80 0.7(9) . . . . ?
C55 C56 C57 C58 -110.9(7) . . . . ?
O2 C56 C57 C58 67.3(6) . . . . ?
C36 C37 C38 C39 0.2(10) . . . . ?
C83 C88 C87 C86 -1.8(9) . . . . ?
C85 C86 C87 C88 1.7(9) . . . . ?
C89 C86 C87 C88 -179.9(6) . . . . ?
C76 C71 C72 C73 -0.7(9) . . . . ?
P5 C71 C72 C73 178.3(5) . . . . ?
C64 C59 C60 C61 55.5(7) . . . . ?
P4 C59 C60 C61 -175.0(5) . . . . ?
C71 C76 C75 C74 0.0(10) . . . . ?
C27 C26 C25 C24 2.0(10) . . . . ?
C42 C43 C44 C45 0.8(9) . . . . ?
C87 C86 C85 C84 -0.2(9) . . . . ?
C89 C86 C85 C84 -178.6(6) . . . . ?
C83 C84 C85 C86 -1.3(9) . . . . ?
C22 C17 C18 C19 -2.0(9) . . . . ?
P2 C17 C18 C19 -179.6(5) . . . . ?
C60 C59 C64 C63 -56.3(7) . . . . ?
P4 C59 C64 C63 172.9(5) . . . . ?
C26 C25 C24 C23 -1.3(10) . . . . ?
C28 C23 C24 C25 -0.9(9) . . . . ?
P2 C23 C24 C25 174.4(5) . . . . ?
C23 C28 C27 C26 -1.7(9) . . . . ?
C25 C26 C27 C28 -0.6(10) . . . . ?
C17 C22 C21 C20 -0.3(9) . . . . ?
C76 C75 C74 C73 -0.7(10) . . . . ?
C36 C41 C40 C39 0.8(10) . . . . ?
C96 C97 C98 C99 -0.9(10) . . . . ?
C10 C5 C6 C7 55.3(6) . . . . ?
P1 C5 C6 C7 -178.4(4) . . . . ?
C31 C32 C33 C34 -0.8(10) . . . . ?
C35 C32 C33 C34 -179.1(7) . . . . ?
C29 C34 C33 C32 1.8(10) . . . . ?
C43 C42 C47 C46 2.1(9) . . . . ?
P3 C42 C47 C46 175.7(5) . . . . ?
C101 C100 C99 C98 1.1(10) . . . . ?
C97 C98 C99 C100 0.5(10) . . . . ?
C41 C40 C39 C38 -1.8(10) . . . . ?
C37 C38 C39 C40 1.4(11) . . . . ?
C33 C32 C31 C30 -0.4(10) . . . . ?
C35 C32 C31 C30 177.9(6) . . . . ?
C29 C30 C31 C32 0.6(9) . . . . ?
C94 C93 C92 C91 0.1(9) . . . . ?
C90 C91 C92 C93 -1.3(9) . . . . ?
C12 C13 C14 C15 56.5(7) . . . . ?
C16 C15 C14 C13 -56.2(7) . . . . ?
C77 C78 C79 C80 2.0(10) . . . . ?
C90 C95 C94 C93 1.3(10) . . . . ?
C92 C93 C94 C95 -0.1(10) . . . . ?
C52 C51 C50 C49 -1.6(9) . . . . ?
C54 C51 C50 C49 176.6(6) . . . . ?
C48 C49 C50 C51 -0.7(9) . . . . ?
C49 C48 C53 C52 0.1(9) . . . . ?
N1 C48 C53 C52 -178.7(6) . . . . ?
C42 C47 C46 C45 -0.2(10) . . . . ?
C78 C79 C80 C81 -1.8(11) . . . . ?
C82 C81 C80 C79 0.4(10) . . . . ?
C70 C65 C66 C67 57.1(7) . . . . ?
P4 C65 C66 C67 -176.9(4) . . . . ?
C63 C62 C61 C60 57.1(7) . . . . ?
C59 C60 C61 C62 -55.6(7) . . . . ?
C65 C66 C67 C68 -56.8(8) . . . . ?
C65 C70 C69 C68 56.4(7) . . . . ?
C5 C6 C7 C8 -57.6(7) . . . . ?
C71 C72 C73 C74 0.0(11) . . . . ?
C75 C74 C73 C72 0.7(11) . . . . ?
C47 C46 C45 C44 -1.5(11) . . . . ?
C43 C44 C45 C46 1.1(10) . . . . ?
C50 C51 C52 C53 3.2(10) . . . . ?
C54 C51 C52 C53 -175.0(6) . . . . ?
C48 C53 C52 C51 -2.5(10) . . . . ?
N3 C102 C103 C104 176.8(6) . . . . ?
C107 C102 C103 C104 -3.9(10) . . . . ?
C59 C64 C63 C62 55.8(8) . . . . ?
C61 C62 C63 C64 -57.1(8) . . . . ?
C17 C18 C19 C20 0.8(9) . . . . ?
C106 C105 C104 C103 1.8(11) . . . . ?
C108 C105 C104 C103 179.8(7) . . . . ?
C102 C103 C104 C105 1.5(12) . . . . ?
C5 C10 C9 C8 55.1(7) . . . . ?
C70 C69 C68 C67 -54.5(8) . . . . ?
C66 C67 C68 C69 54.8(8) . . . . ?
C10 C9 C8 C7 -57.3(8) . . . . ?
C6 C7 C8 C9 58.0(8) . . . . ?
C18 C19 C20 C21 0.7(10) . . . . ?
C22 C21 C20 C19 -1.0(10) . . . . ?
C103 C102 C107 C106 3.1(11) . . . . ?
N3 C102 C107 C106 -177.6(7) . . . . ?
C102 C107 C106 C105 0.1(12) . . . . ?
C104 C105 C106 C107 -2.5(11) . . . . ?
C108 C105 C106 C107 179.5(7) . . . . ?
